data_3500074
loop_
_publ_author_name
'Jorge A. R. Navarro'
'Miguel Quir\'os'

_publ_contact_author
;    Miguel Quir\'os
     Departamento de Qu\'imica Inorg\'anica
     Facultad de Ciencias
     Universidad de Granada
     18071 Granada
     SPAIN
;
_publ_section_title
;
 trans-diamminediaquaplatinum(II) nitrate -- 2-oxo-1H-pyrimidine 1:2
;
_journal_name_full 'Personal communication to COD'
_journal_year 2018
_chemical_formula_sum 'C12 H26 N8 O10 Pt'
_chemical_formula_weight 637.50
_chemical_name_systematic 'trans-diamminediaquaplatinum(II) nitrate -- 2-oxo-1H-pyrimidine 1:2'
_space_group_crystal_system triclinic
_space_group_IT_number 2
_space_group_name_Hall '-P 1'
_space_group_name_H-M_alt 'P -1'
_symmetry_space_group_name_Hall '-P 1'
_symmetry_space_group_name_H-M 'P -1'
_atom_sites_solution_hydrogens difmap
_audit_creation_method SHELXL-2014/7
_cell_angle_alpha 71.73(3)
_cell_angle_beta 78.20(3)
_cell_angle_gamma 74.30(3)
_cell_formula_units_Z 1
_cell_length_a 7.3890(15)
_cell_length_b 7.4420(15)
_cell_length_c 10.975(2)
_cell_measurement_reflns_used 33
_cell_measurement_temperature 293(2)
_cell_measurement_theta_max 18.3
_cell_measurement_theta_min 15.0
_cell_volume 547.0(2)
_computing_cell_refinement 'STADI4 (STOE, 1996)'
_computing_data_collection 'STADI4 (STOE, 1996)'
_computing_data_reduction 'X-RED  (STOE, 1996)'
_computing_structure_refinement 'SHELXL-2014/7 (Sheldrick, 2014)'
_diffrn_ambient_temperature 293(2)
_diffrn_measured_fraction_theta_full 1.000
_diffrn_measured_fraction_theta_max 0.999
_diffrn_measurement_device_type 'STOE STADI4 4-circle-diffractometer'
_diffrn_measurement_method
; Scan width (omega) = 0.99 - 1.52, scan ratio 2theta:omega = 1.00
  I(Net) and sigma(I) from profile fitting (Clegg, 1981)
;
_diffrn_radiation_type MoK\a
_diffrn_radiation_wavelength 0.71073
_diffrn_reflns_av_unetI/netI 0.0217
_diffrn_reflns_Laue_measured_fraction_full 1.000
_diffrn_reflns_Laue_measured_fraction_max 0.999
_diffrn_reflns_number 3936
_diffrn_reflns_point_group_measured_fraction_full 1.000
_diffrn_reflns_point_group_measured_fraction_max 0.999
_diffrn_reflns_theta_full 25.242
_diffrn_reflns_theta_max 32.471
_diffrn_reflns_theta_min 1.971
_exptl_absorpt_coefficient_mu 6.479
_exptl_absorpt_correction_T_max 0.1336
_exptl_absorpt_correction_T_min 0.0440
_exptl_absorpt_correction_type empirical
_exptl_absorpt_process_details
;
    Psi Scan Reflections used    Mu * R = 1.67

    H   K   L   2Theta   Chi   Imin/Imax
    1   0   0     5.8    82.8    0.360
    2   0   0    11.6    82.8    0.401
    2   0   1    11.7    76.5    0.325
    3   0   1    17.3    82.6    0.344
    3   0   0    17.4    82.8    0.382
   -3   1   0    19.6   -77.0    0.410
    4   0   1    23.1    85.3    0.352
    4   0   0    23.3    82.8    0.371
    4   0   2    23.6    76.5    0.363
    5   0   1    29.0    86.4    0.379
    6   0   3    35.7    76.5    0.429
;
_exptl_crystal_density_diffrn 1.935
_exptl_crystal_F_000 312
_exptl_crystal_size_max 0.600
_exptl_crystal_size_mid 0.433
_exptl_crystal_size_min 0.300
_geom_special_details
;
 All esds (except the esd in the dihedral angle between two l.s. planes)
 are estimated using the full covariance matrix.  The cell esds are taken
 into account individually in the estimation of esds in distances, angles
 and torsion angles; correlations between esds in cell parameters are only
 used when they are defined by crystal symmetry.  An approximate (isotropic)
 treatment of cell esds is used for estimating esds involving l.s. planes.
;
_refine_diff_density_max 3.654
_refine_diff_density_min -2.066
_refine_diff_density_rms 0.192
_refine_ls_extinction_coef 0.089(5)
_refine_ls_extinction_expression Fc^*^=kFc[1+0.001xFc^2^\l^3^/sin(2\q)]^-1/4^
_refine_ls_extinction_method 'SHELXL-2014/7 (Sheldrick 2014'
_refine_ls_goodness_of_fit_ref 1.014
_refine_ls_hydrogen_treatment mixed
_refine_ls_matrix_type full
_refine_ls_number_parameters 152
_refine_ls_number_reflns 3936
_refine_ls_number_restraints 2
_refine_ls_restrained_S_all 1.014
_refine_ls_R_factor_all 0.0374
_refine_ls_R_factor_gt 0.0374
_refine_ls_shift/su_max 0.007
_refine_ls_shift/su_mean 0.000
_refine_ls_structure_factor_coef Fsqd
_refine_ls_weighting_details 'w=1/[\s^2^(Fo^2^)+(0.0800P)^2^+0.7500P] where P=(Fo^2^+2Fc^2^)/3'
_refine_ls_weighting_scheme calc
_refine_ls_wR_factor_gt 0.1015
_refine_ls_wR_factor_ref 0.1015
_reflns_Friedel_coverage 0.000
_reflns_Friedel_fraction_full .
_reflns_Friedel_fraction_max .
_reflns_number_gt 3936
_reflns_number_total 3936
_reflns_special_details
;
 Reflections were merged by SHELXL according to the crystal
 class for the calculation of statistics and refinement.

 _reflns_Friedel_fraction is defined as the number of unique
 Friedel pairs measured divided by the number that would be
 possible theoretically, ignoring centric projections and
 systematic absences.
;
_reflns_threshold_expression 'I > 2\s(I)'
_cod_data_source_file ptam2hp.cif
_cod_data_source_block ptam2hp
_cod_database_code 3500074
_shelx_shelxl_version_number 2014/7
_shelx_space_group_comment
;
The symmetry employed for this shelxl refinement is uniquely defined
by the following loop, which should always be used as a source of
symmetry information in preference to the above space-group names.
They are only intended as comments.
;

loop_
_space_group_symop_operation_xyz
'x, y, z'
'-x, -y, -z'

loop_
_atom_site_label
_atom_site_type_symbol
_atom_site_fract_x
_atom_site_fract_y
_atom_site_fract_z
_atom_site_U_iso_or_equiv
_atom_site_adp_type
_atom_site_occupancy
_atom_site_site_symmetry_order
_atom_site_calc_flag
_atom_site_refinement_flags_posn
_atom_site_refinement_flags_adp
_atom_site_refinement_flags_occupancy
_atom_site_disorder_assembly
_atom_site_disorder_group
Pt Pt 0.5000 0.5000 0.5000 0.02892(10) Uani 1 2 d S . P . .
N1M N 0.4800(7) 0.7698(6) 0.3730(4) 0.0382(7) Uani 1 1 d . . . . .
H11M H 0.3614 0.8382 0.3819 0.046 Uiso 1 1 d R U . . .
H12M H 0.5122 0.7590 0.2925 0.046 Uiso 1 1 d R U . . .
H13M H 0.5578 0.8298 0.3892 0.046 Uiso 1 1 d R U . . .
O1W O 0.7674(6) 0.4139(7) 0.4128(4) 0.0458(8) Uani 1 1 d D . . . .
H1W H 0.778(14) 0.305(7) 0.397(9) 0.055 Uiso 1 1 d D U . . .
H2W H 0.862(9) 0.398(14) 0.453(8) 0.055 Uiso 1 1 d D U . . .
N1 N 0.5502(6) 0.7246(6) 0.0959(4) 0.0362(7) Uani 1 1 d . . . . .
C2 C 0.7308(6) 0.6381(7) 0.0557(4) 0.0343(7) Uani 1 1 d . . . . .
O2 O 0.8551(6) 0.5768(8) 0.1288(4) 0.0485(10) Uani 1 1 d . . . . .
N3 N 0.7749(6) 0.6191(6) -0.0680(4) 0.0343(7) Uani 1 1 d . . . . .
H3 H 0.8892 0.5643 -0.0920 0.041 Uiso 1 1 d R U . . .
C4 C 0.4237(6) 0.7859(7) 0.0126(5) 0.0372(8) Uani 1 1 d . . . . .
C41 C 0.2264(8) 0.8792(10) 0.0594(7) 0.0520(13) Uani 1 1 d . . . . .
H41 H 0.2285 0.9223 0.1328 0.062 Uiso 1 1 d R U . . .
H42 H 0.1476 0.7867 0.0840 0.062 Uiso 1 1 d R U . . .
H43 H 0.1766 0.9883 -0.0085 0.062 Uiso 1 1 d R U . . .
C5 C 0.4667(7) 0.7679(8) -0.1141(5) 0.0410(9) Uani 1 1 d . . . . .
H5 H 0.3743 0.8131 -0.1694 0.049 Uiso 1 1 d R U . . .
C6 C 0.6486(7) 0.6820(7) -0.1545(4) 0.0337(7) Uani 1 1 d . . . . .
C61 C 0.7177(9) 0.6532(10) -0.2856(5) 0.0466(11) Uani 1 1 d . . . . .
H61A H 0.8038 0.5290 -0.2782 0.056 Uiso 1 1 d R U . . .
H61B H 0.7820 0.7536 -0.3373 0.056 Uiso 1 1 d R U . . .
H61C H 0.6120 0.6584 -0.3258 0.056 Uiso 1 1 d R U . . .
N1N N 0.9159(7) -0.0763(7) 0.3752(5) 0.0421(8) Uani 1 1 d . . . . .
O1N O 0.9499(10) -0.2546(8) 0.3909(7) 0.0676(14) Uani 1 1 d . . . . .
O2N O 1.0499(9) 0.0055(10) 0.3531(8) 0.0721(16) Uani 1 1 d . . . . .
O3N O 0.7480(8) 0.0173(8) 0.3871(7) 0.0621(13) Uani 1 1 d . . . . .

loop_
_atom_site_aniso_label
_atom_site_aniso_U_11
_atom_site_aniso_U_22
_atom_site_aniso_U_33
_atom_site_aniso_U_23
_atom_site_aniso_U_13
_atom_site_aniso_U_12
Pt 0.03033(12) 0.02804(12) 0.03033(12) -0.01101(7) -0.00476(7) -0.00553(7)
N1M 0.0429(19) 0.0291(16) 0.0396(18) -0.0065(13) -0.0052(15) -0.0062(14)
O1W 0.0391(17) 0.046(2) 0.048(2) -0.0144(16) -0.0020(14) -0.0028(15)
N1 0.0304(15) 0.0368(17) 0.0390(17) -0.0122(14) -0.0031(13) -0.0026(13)
C2 0.0295(16) 0.040(2) 0.0329(17) -0.0119(15) -0.0033(13) -0.0051(15)
O2 0.0341(16) 0.071(3) 0.0362(16) -0.0175(17) -0.0100(13) 0.0022(17)
N3 0.0315(15) 0.0383(17) 0.0330(15) -0.0128(13) -0.0060(12) -0.0027(13)
C4 0.0277(16) 0.0335(18) 0.047(2) -0.0095(16) -0.0047(15) -0.0028(14)
C41 0.030(2) 0.049(3) 0.070(4) -0.020(3) -0.001(2) 0.0040(19)
C5 0.036(2) 0.043(2) 0.043(2) -0.0071(18) -0.0128(17) -0.0063(17)
C6 0.0356(18) 0.0327(17) 0.0343(17) -0.0073(14) -0.0098(14) -0.0085(14)
C61 0.054(3) 0.054(3) 0.036(2) -0.015(2) -0.0084(19) -0.014(2)
N1N 0.047(2) 0.039(2) 0.043(2) -0.0124(16) -0.0112(17) -0.0081(17)
O1N 0.081(4) 0.042(2) 0.084(4) -0.022(2) -0.023(3) -0.008(2)
O2N 0.057(3) 0.069(4) 0.102(5) -0.038(3) 0.002(3) -0.026(3)
O3N 0.048(2) 0.053(3) 0.087(4) -0.026(3) -0.023(2) 0.003(2)

loop_
_atom_type_symbol
_atom_type_description
_atom_type_scat_dispersion_real
_atom_type_scat_dispersion_imag
_atom_type_scat_source
C C 0.0033 0.0016 'International Tables Vol C Tables 4.2.6.8 and 6.1.1.4'
H H 0.0000 0.0000 'International Tables Vol C Tables 4.2.6.8 and 6.1.1.4'
N N 0.0061 0.0033 'International Tables Vol C Tables 4.2.6.8 and 6.1.1.4'
O O 0.0106 0.0060 'International Tables Vol C Tables 4.2.6.8 and 6.1.1.4'
Pt Pt -1.7033 8.3905 'International Tables Vol C Tables 4.2.6.8 and 6.1.1.4'

loop_
_geom_angle_atom_site_label_1
_geom_angle_atom_site_label_2
_geom_angle_atom_site_label_3
_geom_angle
_geom_angle_site_symmetry_1
_geom_angle_site_symmetry_3
O1W Pt O1W 180.0 . 2_666
O1W Pt N1M 90.02(19) . .
O1W Pt N1M 89.98(19) 2_666 .
O1W Pt N1M 89.98(19) . 2_666
O1W Pt N1M 90.02(19) 2_666 2_666
N1M Pt N1M 180.0 . 2_666
C4 N1 C2 118.1(4) . .
O2 C2 N1 121.3(4) . .
O2 C2 N3 119.7(4) . .
N1 C2 N3 119.1(4) . .
C6 N3 C2 123.8(4) . .
N1 C4 C5 123.5(4) . .
N1 C4 C41 116.9(5) . .
C5 C4 C41 119.5(5) . .
C6 C5 C4 118.3(4) . .
N3 C6 C5 117.3(4) . .
N3 C6 C61 117.6(4) . .
C5 C6 C61 125.1(5) . .
O2N N1N O1N 119.4(6) . .
O2N N1N O3N 120.7(6) . .
O1N N1N O3N 119.9(6) . .

loop_
_geom_bond_atom_site_label_1
_geom_bond_atom_site_label_2
_geom_bond_distance
_geom_bond_site_symmetry_2
Pt O1W 2.039(4) .
Pt O1W 2.039(4) 2_666
Pt N1M 2.041(4) .
Pt N1M 2.041(4) 2_666
N1 C4 1.332(6) .
N1 C2 1.365(6) .
C2 O2 1.240(6) .
C2 N3 1.373(6) .
N3 C6 1.356(6) .
C4 C5 1.402(8) .
C4 C41 1.497(7) .
C5 C6 1.371(7) .
C6 C61 1.487(7) .
N1N O2N 1.243(7) .
N1N O1N 1.244(7) .
N1N O3N 1.251(7) .

loop_
_geom_hbond_atom_site_label_D
_geom_hbond_atom_site_label_H
_geom_hbond_atom_site_label_A
_geom_hbond_distance_DH
_geom_hbond_distance_HA
_geom_hbond_distance_DA
_geom_hbond_angle_DHA
_geom_hbond_site_symmetry_A
N1M H11M O2N 0.89 2.33 3.202(8) 165.0 1_465
N1M H12M N1 0.89 2.20 3.088(6) 171.7 .
N1M H13M O3N 0.89 2.23 3.101(8) 168.0 1_565
O1W H1W O3N 0.863(10) 2.25(2) 3.094(8) 167(9) .
O1W H2W O1N 0.866(10) 2.24(4) 3.052(8) 156(9) 2_756
N3 H3 O2 0.86 1.93 2.784(6) 174.2 2_765

_cod_database_fobs_code 3500074
